data_2221150
loop_
_publ_author_name
'Fan, Ying'
'You, Wei'
'Qian, Hui-Fen'
'Liu, Jian-Lan'
'Huang, Wei'

_publ_section_title
;
 2,4-Diamino-6-methyl-1,3,5-triazin-1-ium nitrate
;
_journal_coeditor_code NG2537
_journal_issue 3
_journal_name_full 'Acta Crystallographica Section E'
_journal_page_first o494
_journal_paper_doi 10.1107/S1600536809003900
_journal_volume 65
_journal_year 2009
_chemical_formula_iupac 'C4 H8 N5 +, N O3 -'
_chemical_formula_moiety 'C4 H8 N5 +, N O3 -'
_chemical_formula_sum 'C4 H8 N6 O3'
_chemical_formula_weight 188.16
_chemical_name_systematic
;
2,4-Diamino-6-methyl-1,3,5-triazin-1-ium nitrate
;
_space_group_IT_number 14
_symmetry_cell_setting monoclinic
_symmetry_space_group_name_Hall '-P 2yn'
_symmetry_space_group_name_H-M 'P 1 21/n 1'
_atom_sites_solution_hydrogens geom
_atom_sites_solution_primary direct
_atom_sites_solution_secondary difmap
_audit_creation_method SHELXL-97
_cell_angle_alpha 90.00
_cell_angle_beta 93.384(2)
_cell_angle_gamma 90.00
_cell_formula_units_Z 4
_cell_length_a 7.6670(10)
_cell_length_b 10.338(2)
_cell_length_c 9.9770(10)
_cell_measurement_reflns_used 1324
_cell_measurement_temperature 291(2)
_cell_measurement_theta_max 25.946
_cell_measurement_theta_min 2.840
_cell_volume 789.4(2)
_computing_cell_refinement 'SAINT (Bruker, 2000)'
_computing_data_collection 'SMART (Bruker, 2000)'
_computing_data_reduction 'SAINT (Bruker, 2000)'
_computing_molecular_graphics 'SHELXTL (Sheldrick, 2008)'
_computing_publication_material 'SHELXTL (Sheldrick, 2008)'
_computing_structure_refinement 'SHELXTL (Sheldrick, 2008)'
_computing_structure_solution 'SHELXTL (Sheldrick, 2008)'
_diffrn_ambient_temperature 291(2)
_diffrn_measured_fraction_theta_full 0.984
_diffrn_measured_fraction_theta_max 0.984
_diffrn_measurement_device_type 'Bruker SMART CCD area-detector'
_diffrn_measurement_method '\f and \w'
_diffrn_radiation_monochromator graphite
_diffrn_radiation_source 'fine-focus sealed tube'
_diffrn_radiation_type MoK\a
_diffrn_radiation_wavelength 0.71073
_diffrn_reflns_av_R_equivalents 0.0695
_diffrn_reflns_av_sigmaI/netI 0.0569
_diffrn_reflns_limit_h_max 10
_diffrn_reflns_limit_h_min -8
_diffrn_reflns_limit_k_max 13
_diffrn_reflns_limit_k_min -12
_diffrn_reflns_limit_l_max 13
_diffrn_reflns_limit_l_min -12
_diffrn_reflns_number 4763
_diffrn_reflns_theta_full 28.00
_diffrn_reflns_theta_max 28.00
_diffrn_reflns_theta_min 2.84
_diffrn_standards_decay_% 0
_diffrn_standards_interval_count 0
_diffrn_standards_interval_time 0
_diffrn_standards_number 0
_exptl_absorpt_coefficient_mu 0.135
_exptl_absorpt_correction_type none
_exptl_crystal_colour colourless
_exptl_crystal_density_diffrn 1.583
_exptl_crystal_density_method 'not measured'
_exptl_crystal_description block
_exptl_crystal_F_000 392
_exptl_crystal_size_max 0.13
_exptl_crystal_size_mid 0.12
_exptl_crystal_size_min 0.10
_refine_diff_density_max 0.301
_refine_diff_density_min -0.384
_refine_ls_extinction_method none
_refine_ls_goodness_of_fit_ref 0.996
_refine_ls_hydrogen_treatment mixed
_refine_ls_matrix_type full
_refine_ls_number_parameters 138
_refine_ls_number_reflns 1867
_refine_ls_number_restraints 5
_refine_ls_restrained_S_all 1.013
_refine_ls_R_factor_all 0.0781
_refine_ls_R_factor_gt 0.0463
_refine_ls_shift/su_max 0.001
_refine_ls_shift/su_mean 0.001
_refine_ls_structure_factor_coef Fsqd
_refine_ls_weighting_details 'calc w=1/[\s^2^(Fo^2^)+(0.106P)^2^] where P=(Fo^2^+2Fc^2^)/3'
_refine_ls_weighting_scheme calc
_refine_ls_wR_factor_gt 0.1283
_refine_ls_wR_factor_ref 0.1780
_reflns_number_gt 1202
_reflns_number_total 1867
_reflns_threshold_expression I>2\s(I)
_cod_data_source_file ng2537.cif
_cod_data_source_block I
_cod_depositor_comments
;
The following automatic conversions were performed:
'_exptl_absorpt_correction_type' value 'None' changed to 'none' according
to '/home/saulius/struct/CIF-dictionaries/cif_core.dic' dictionary named
'cif_core.dic' version 2.4.1 from 2010-06-29.

Automatic conversion script
Id: cif_fix_enum 1527 2010-12-29 10:47:43Z saulius 

The following automatic conversions were performed:

'_exptl_absorpt_correction_type' value 'None' changed to 'none'
according to /home/saulius/struct/CIF-dictionaries/cif_core.dic
dictionary named 'cif_core.dic' version 2.4.1 from 2010-06-29.

Automatic conversion script
Id: cif_fix_values 1715 2011-07-08 13:25:40Z adriana 
;
_cod_original_sg_symbol_H-M 'P 21/n'
_cod_database_code 2221150
_cod_database_fobs_code 2221150

loop_
_symmetry_equiv_pos_as_xyz
'x, y, z'
'-x+1/2, y+1/2, -z+1/2'
'-x, -y, -z'
'x-1/2, -y-1/2, z-1/2'

loop_
_atom_site_type_symbol
_atom_site_label
_atom_site_fract_x
_atom_site_fract_y
_atom_site_fract_z
_atom_site_U_iso_or_equiv
_atom_site_adp_type
_atom_site_calc_flag
_atom_site_refinement_flags
_atom_site_occupancy
_atom_site_disorder_assembly
_atom_site_disorder_group
C C1 0.0367(3) 0.2000(2) 0.8411(2) 0.0350(5) Uani d . 1 . .
C C2 0.3207(3) 0.2520(2) 0.9243(2) 0.0368(5) Uani d . 1 . .
C C3 0.2268(3) 0.0451(2) 0.9114(2) 0.0340(5) Uani d . 1 . .
C C4 0.4496(3) 0.3560(2) 0.9556(3) 0.0488(6) Uani d . 1 . .
H H4A 0.5589 0.3183 0.9872 0.073 Uiso calc R 1 . .
H H4B 0.4074 0.4113 1.0239 0.073 Uiso calc R 1 . .
H H4C 0.4661 0.4057 0.8761 0.073 Uiso calc R 1 . .
H H2 0.129(4) 0.372(2) 0.858(3) 0.067(9) Uiso d D 1 . .
H H4D 0.189(3) -0.137(2) 0.909(2) 0.034(6) Uiso d D 1 . .
H H4E 0.371(4) -0.096(2) 0.965(3) 0.044(7) Uiso d . 1 . .
N N1 0.0678(2) 0.07622(17) 0.85890(19) 0.0366(5) Uani d D 1 . .
N N2 0.1626(2) 0.29135(19) 0.87137(19) 0.0373(5) Uani d D 1 . .
N N3 0.3580(2) 0.13121(17) 0.94713(19) 0.0358(5) Uani d . 1 . .
N N4 0.2668(3) -0.07814(18) 0.9311(2) 0.0415(5) Uani d D 1 . .
N N5 -0.1161(3) 0.2428(2) 0.7917(2) 0.0484(6) Uani d D 1 . .
H H5A -0.193(3) 0.1810(18) 0.771(3) 0.082(9) Uiso d D 1 . .
H H5B -0.131(4) 0.3288(11) 0.783(3) 0.066(9) Uiso d D 1 . .
N N6 0.0038(2) 0.61218(18) 0.84158(19) 0.0391(5) Uani d . 1 . .
O O1 -0.0186(2) 0.73101(16) 0.84536(19) 0.0515(5) Uani d . 1 . .
O O2 0.1471(2) 0.56484(18) 0.8772(2) 0.0582(6) Uani d . 1 . .
O O3 -0.1190(3) 0.54094(17) 0.7991(2) 0.0596(6) Uani d . 1 . .

loop_
_atom_site_aniso_label
_atom_site_aniso_U_11
_atom_site_aniso_U_22
_atom_site_aniso_U_33
_atom_site_aniso_U_12
_atom_site_aniso_U_13
_atom_site_aniso_U_23
C1 0.0308(11) 0.0347(12) 0.0391(11) 0.0002(8) -0.0019(8) 0.0011(9)
C2 0.0326(12) 0.0345(12) 0.0426(12) -0.0011(9) -0.0030(9) -0.0022(9)
C3 0.0316(11) 0.0309(11) 0.0394(11) -0.0013(8) 0.0010(9) -0.0007(8)
C4 0.0425(14) 0.0299(12) 0.0722(16) -0.0060(9) -0.0120(12) -0.0034(11)
N1 0.0307(10) 0.0306(10) 0.0478(11) -0.0016(7) -0.0035(8) 0.0007(8)
N2 0.0337(10) 0.0280(10) 0.0493(11) 0.0009(7) -0.0056(8) 0.0022(8)
N3 0.0315(10) 0.0263(9) 0.0488(11) -0.0008(7) -0.0054(8) -0.0018(7)
N4 0.0322(11) 0.0284(11) 0.0629(13) -0.0031(8) -0.0070(9) 0.0015(8)
N5 0.0351(11) 0.0422(13) 0.0661(13) 0.0015(9) -0.0122(9) 0.0049(10)
N6 0.0357(11) 0.0339(10) 0.0474(11) 0.0038(8) -0.0007(8) 0.0017(8)
O1 0.0459(10) 0.0359(10) 0.0719(12) 0.0047(7) -0.0045(8) -0.0026(8)
O2 0.0414(11) 0.0514(12) 0.0796(14) 0.0133(8) -0.0134(9) 0.0030(9)
O3 0.0468(11) 0.0408(10) 0.0896(14) -0.0073(8) -0.0107(10) -0.0001(9)

loop_
_atom_type_symbol
_atom_type_description
_atom_type_scat_dispersion_real
_atom_type_scat_dispersion_imag
_atom_type_scat_source
C C 0.0033 0.0000 'International Tables Vol C Tables 4.2.6.8 and 6.1.1.4'
H H 0.0000 0.0000 'International Tables Vol C Tables 4.2.6.8 and 6.1.1.4'
N N 0.0061 0.0000 'International Tables Vol C Tables 4.2.6.8 and 6.1.1.4'
O O 0.0106 0.0000 'International Tables Vol C Tables 4.2.6.8 and 6.1.1.4'

loop_
_geom_angle_atom_site_label_1
_geom_angle_atom_site_label_2
_geom_angle_atom_site_label_3
_geom_angle_site_symmetry_1
_geom_angle_site_symmetry_3
_geom_angle
_geom_angle_publ_flag
N1 C1 N5 . . 121.8(2) ?
N1 C1 N2 . . 121.5(2) ?
N5 C1 N2 . . 116.6(2) ?
N3 C2 N2 . . 122.7(2) ?
N3 C2 C4 . . 121.6(2) ?
N2 C2 C4 . . 115.7(2) ?
N4 C3 N1 . . 119.2(2) ?
N4 C3 N3 . . 115.2(2) ?
N1 C3 N3 . . 125.6(2) ?
C2 C4 H4A . . 109.5 ?
C2 C4 H4B . . 109.5 ?
H4A C4 H4B . . 109.5 ?
C2 C4 H4C . . 109.5 ?
H4A C4 H4C . . 109.5 ?
H4B C4 H4C . . 109.5 ?
C1 N1 C3 . . 116.22(18) ?
C2 N2 C1 . . 118.7(2) ?
C2 N2 H2 . . 126(2) ?
C1 N2 H2 . . 115(2) ?
C2 N3 C3 . . 115.26(18) ?
C3 N4 H4D . . 119.0(17) ?
C3 N4 H4E . . 117.7(17) ?
H4D N4 H4E . . 123(2) ?
C1 N5 H5A . . 114.3(16) ?
C1 N5 H5B . . 118(2) ?
H5A N5 H5B . . 128(3) ?
O2 N6 O1 . . 120.34(19) ?
O2 N6 O3 . . 120.2(2) ?
O1 N6 O3 . . 119.42(18) ?

loop_
_geom_bond_atom_site_label_1
_geom_bond_atom_site_label_2
_geom_bond_site_symmetry_2
_geom_bond_distance
_geom_bond_publ_flag
C1 N1 . 1.311(3) ?
C1 N5 . 1.321(3) ?
C1 N2 . 1.371(3) ?
C2 N3 . 1.298(3) ?
C2 N2 . 1.356(3) ?
C2 C4 . 1.481(3) ?
C3 N4 . 1.322(3) ?
C3 N1 . 1.337(3) ?
C3 N3 . 1.375(3) ?
C4 H4A . 0.9600 ?
C4 H4B . 0.9600 ?
C4 H4C . 0.9600 ?
N2 H2 . 0.88(2) ?
N4 H4D . 0.87(2) ?
N4 H4E . 0.87(3) ?
N5 H5A . 0.888(10) ?
N5 H5B . 0.900(10) ?
N6 O2 . 1.236(2) ?
N6 O1 . 1.241(2) ?
N6 O3 . 1.249(3) ?

loop_
_geom_hbond_atom_site_label_D
_geom_hbond_atom_site_label_H
_geom_hbond_atom_site_label_A
_geom_hbond_site_symmetry_A
_geom_hbond_distance_DH
_geom_hbond_distance_HA
_geom_hbond_distance_DA
_geom_hbond_angle_DHA
N2 H2 O3 . 0.88(2) 2.62(2) 3.414(3) 150(3)
N2 H2 O2 . 0.88(2) 2.00(3) 2.831(3) 156(3)
N4 H4D O1 1_545 0.87(2) 2.17(2) 3.031(3) 175(2)
N4 H4E N3 3_657 0.87(3) 2.24(3) 3.105(3) 177(2)
N5 H5B O3 . 0.900(10) 2.200(10) 3.083(3) 167(3)
N5 H5A O3 2_446 0.890(10) 2.130(10) 3.014(3) 174(3)
N5 H5A O1 2_446 0.890(10) 2.49(2) 3.046(3) 121(2)
